data_7222097
loop_
_publ_author_name
'Khorasani, S.'
'Botes, D. S.'
'Fernandes, M. A.'
'Levendis, D. C.'

_publ_section_title
;
 A single-crystal-to-single-crystal Diels--Alder reaction with mixed
 topochemical and topotactic behaviour
;
_journal_issue 46
_journal_name_full CrystEngComm
_journal_page_first 8933
_journal_paper_doi 10.1039/C5CE01301A
_journal_volume 17
_journal_year 2015
_chemical_formula_moiety 'C28 H20 Br N2 O4 S2, C H2 Cl2'
_chemical_formula_sum 'C29 H22 Br Cl2 N2 O4 S2'
_chemical_formula_weight 677.41
_space_group_crystal_system triclinic
_space_group_IT_number 2
_space_group_name_Hall '-P 1'
_space_group_name_H-M_alt 'P -1'
_symmetry_space_group_name_Hall '-P 1'
_symmetry_space_group_name_H-M 'P -1'
_atom_sites_solution_hydrogens geom
_audit_creation_method SHELXL-2014/7
_audit_update_record
;
2015-08-07 deposited with the CCDC.
2015-08-20 downloaded from the CCDC.
;
_cell_angle_alpha 110.120(6)
_cell_angle_beta 90.583(7)
_cell_angle_gamma 99.971(6)
_cell_formula_units_Z 2
_cell_length_a 8.2573(9)
_cell_length_b 12.5878(13)
_cell_length_c 14.5411(16)
_cell_measurement_reflns_used 2548
_cell_measurement_temperature 223(2)
_cell_measurement_theta_max 20.13
_cell_measurement_theta_min 2.51
_cell_volume 1393.8(3)
_computing_cell_refinement 'Bruker SAINT'
_computing_data_collection 'Bruker APEX2'
_computing_data_reduction 'Bruker SAINT'
_computing_molecular_graphics 'Bruker SHELXTL'
_computing_publication_material 'Bruker SHELXTL'
_computing_structure_refinement 'SHELXL-2014/7 (Sheldrick, 2014)'
_computing_structure_solution 'SHELXS-97 (Sheldrick 2008)'
_diffrn_ambient_temperature 223(2)
_diffrn_measured_fraction_theta_full 1.000
_diffrn_measured_fraction_theta_max 0.945
_diffrn_measurement_device_type 'Bruker APEX-II CCD'
_diffrn_measurement_method '\f and \w scans'
_diffrn_radiation_type MoK\a
_diffrn_radiation_wavelength 0.71073
_diffrn_reflns_av_R_equivalents 0.1251
_diffrn_reflns_av_unetI/netI 0.1543
_diffrn_reflns_laue_measured_fraction_full 1.000
_diffrn_reflns_laue_measured_fraction_max 0.945
_diffrn_reflns_limit_h_max 10
_diffrn_reflns_limit_h_min -10
_diffrn_reflns_limit_k_max 15
_diffrn_reflns_limit_k_min -15
_diffrn_reflns_limit_l_max 17
_diffrn_reflns_limit_l_min -17
_diffrn_reflns_number 21563
_diffrn_reflns_point_group_measured_fraction_full 1.000
_diffrn_reflns_point_group_measured_fraction_max 0.945
_diffrn_reflns_theta_full 25.242
_diffrn_reflns_theta_max 25.999
_diffrn_reflns_theta_min 1.496
_exptl_absorpt_coefficient_mu 1.856
_exptl_absorpt_correction_T_max 0.8796
_exptl_absorpt_correction_T_min 0.7222
_exptl_absorpt_correction_type integration
_exptl_absorpt_process_details 'Face indexed absorption corrections carried out with XPREP'
_exptl_crystal_colour yellow
_exptl_crystal_density_diffrn 1.614
_exptl_crystal_description plate
_exptl_crystal_F_000 686
_exptl_crystal_recrystallization_method 'Re-crystallisation from solvent: Dichloromethane'
_exptl_crystal_size_max 0.205
_exptl_crystal_size_mid 0.141
_exptl_crystal_size_min 0.109
_refine_diff_density_max 2.771
_refine_diff_density_min -0.841
_refine_diff_density_rms 0.184
_refine_ls_extinction_method none
_refine_ls_goodness_of_fit_ref 1.075
_refine_ls_hydrogen_treatment constr
_refine_ls_matrix_type full
_refine_ls_number_parameters 372
_refine_ls_number_reflns 5449
_refine_ls_number_restraints 0
_refine_ls_restrained_S_all 1.075
_refine_ls_R_factor_all 0.1864
_refine_ls_R_factor_gt 0.1111
_refine_ls_shift/su_max 0.002
_refine_ls_shift/su_mean 0.000
_refine_ls_structure_factor_coef Fsqd
_refine_ls_weighting_details 'w=1/[\s^2^(Fo^2^)+(0.2000P)^2^] where P=(Fo^2^+2Fc^2^)/3'
_refine_ls_weighting_scheme calc
_refine_ls_wR_factor_gt 0.3219
_refine_ls_wR_factor_ref 0.3543
_reflns_Friedel_coverage 0.000
_reflns_number_gt 2673
_reflns_number_total 5449
_reflns_threshold_expression 'I > 2\s(I)'
_cod_data_source_file c5ce01301a1.cif
_cod_data_source_block recryst_DCM_solvate
_cod_depositor_comments 'Adding full bibliography for 7222085--7222099.cif.'
_cod_database_code 7222097
_shelx_shelxl_version_number 2014/7
_shelx_space_group_comment
;
The symmetry employed for this shelxl refinement is uniquely defined
by the following loop, which should always be used as a source of
symmetry information in preference to the above space-group names.
They are only intended as comments.
;
_shelx_estimated_absorpt_t_min 0.702
_shelx_estimated_absorpt_t_max 0.823

loop_
_space_group_symop_operation_xyz
'x, y, z'
'-x, -y, -z'

loop_
_atom_site_label
_atom_site_type_symbol
_atom_site_fract_x
_atom_site_fract_y
_atom_site_fract_z
_atom_site_U_iso_or_equiv
_atom_site_adp_type
_atom_site_occupancy
_atom_site_site_symmetry_order
_atom_site_calc_flag
_atom_site_refinement_flags_posn
_atom_site_refinement_flags_adp
_atom_site_refinement_flags_occupancy
_atom_site_disorder_assembly
_atom_site_disorder_group
C1 C 0.4455(14) 0.4582(9) 0.3019(8) 0.033(3) Uani 1 1 d . . . . .
C2 C 0.3309(13) 0.5430(9) 0.3417(7) 0.028(2) Uani 1 1 d . . . . .
C3 C 0.3774(12) 0.6383(8) 0.2938(7) 0.024(2) Uani 1 1 d . . . . .
C4 C 0.5202(13) 0.5982(9) 0.2313(8) 0.033(3) Uani 1 1 d . . . . .
C5 C 0.2286(14) 0.7677(9) 0.6029(8) 0.034(3) Uani 1 1 d . . . . .
C6 C 0.3206(13) 0.7204(9) 0.5159(8) 0.030(2) Uani 1 1 d . . . . .
C7 C 0.3541(12) 0.7988(8) 0.4736(8) 0.027(2) Uani 1 1 d . . . . .
C8 C 0.2857(14) 0.9011(9) 0.5293(8) 0.034(3) Uani 1 1 d . . . . .
C9 C 0.6717(14) 0.4340(9) 0.1904(8) 0.038(3) Uani 1 1 d . . . . .
H9A H 0.7279 0.4075 0.2358 0.045 Uiso 1 1 calc R U . . .
H9B H 0.7538 0.4865 0.1705 0.045 Uiso 1 1 calc R U . . .
C10 C 0.5970(17) 0.3305(13) 0.0999(10) 0.059(4) Uani 1 1 d . . . . .
H10 H 0.5259 0.3419 0.0547 0.071 Uiso 1 1 calc R U . . .
C11 C 0.627(2) 0.2269(13) 0.0820(12) 0.071(5) Uani 1 1 d . . . . .
H11A H 0.6980 0.2132 0.1261 0.085 Uiso 1 1 calc R U . . .
H11B H 0.5782 0.1661 0.0252 0.085 Uiso 1 1 calc R U . . .
C12 C 0.1314(16) 0.9534(10) 0.6825(9) 0.045(3) Uani 1 1 d . . . . .
H12A H 0.0503 0.9068 0.7087 0.054 Uiso 1 1 calc R U . . .
H12B H 0.0710 0.9945 0.6517 0.054 Uiso 1 1 calc R U . . .
C13 C 0.243(2) 1.0397(13) 0.7658(11) 0.074(5) Uani 1 1 d . . . . .
H13 H 0.3160 1.0974 0.7520 0.088 Uiso 1 1 calc R U . . .
C14 C 0.248(3) 1.042(2) 0.8555(14) 0.125(9) Uani 1 1 d . . . . .
H14A H 0.1768 0.9858 0.8725 0.150 Uiso 1 1 calc R U . . .
H14B H 0.3223 1.0998 0.9036 0.150 Uiso 1 1 calc R U . . .
C15 C 0.2208(13) 0.6315(9) 0.2247(8) 0.033(3) Uani 1 1 d . . . . .
H15 H 0.2420 0.6874 0.1902 0.039 Uiso 1 1 calc R U . A 2
C16 C 0.1741(12) 0.5077(9) 0.1538(8) 0.032(3) Uani 1 1 d . . . . .
C17 C 0.1772(16) 0.4671(12) 0.0522(9) 0.050(3) Uani 1 1 d . . . . .
H17 H 0.2080 0.5198 0.0199 0.060 Uiso 1 1 calc R U . . .
C18 C 0.1366(16) 0.3524(13) -0.0015(9) 0.055(4) Uani 1 1 d . . . . .
H18 H 0.1379 0.3261 -0.0703 0.066 Uiso 1 1 calc R U . . .
C19 C 0.0929(17) 0.2742(13) 0.0474(10) 0.058(4) Uani 1 1 d . . . . .
H19 H 0.0632 0.1949 0.0112 0.070 Uiso 1 1 calc R U . . .
C20 C 0.0934(15) 0.3129(10) 0.1479(9) 0.042(3) Uani 1 1 d . . . . .
H20 H 0.0640 0.2607 0.1808 0.051 Uiso 1 1 calc R U . . .
C21 C 0.1370(13) 0.4282(9) 0.1997(8) 0.030(2) Uani 1 1 d . . . . .
C22 C 0.1484(12) 0.4820(9) 0.3112(8) 0.030(2) Uani 1 1 d . . . . .
H22 H 0.1142 0.4237 0.3422 0.036 Uiso 1 1 calc R U . B 1
C23 C 0.0499(12) 0.5754(9) 0.3411(8) 0.032(3) Uani 1 1 d . . . . .
C24 C -0.0642(13) 0.5897(10) 0.4117(8) 0.038(3) Uani 1 1 d . . . . .
H24 H -0.0891 0.5345 0.4422 0.045 Uiso 1 1 calc R U . . .
C25 C -0.1435(15) 0.6851(11) 0.4386(11) 0.054(4) Uani 1 1 d . . . . .
H25 H -0.2221 0.6945 0.4857 0.064 Uiso 1 1 calc R U . . .
C26 C -0.1006(15) 0.7654(11) 0.3922(11) 0.053(4) Uani 1 1 d . . . . .
H26 H -0.1504 0.8306 0.4098 0.063 Uiso 1 1 calc R U . . .
C27 C 0.0115(15) 0.7529(11) 0.3221(11) 0.051(4) Uani 1 1 d . . . . .
H27 H 0.0377 0.8085 0.2922 0.062 Uiso 1 1 calc R U . . .
C28 C 0.0862(12) 0.6561(9) 0.2956(8) 0.029(2) Uani 1 1 d . . . . .
Br1 Br 0.26644(18) 0.73888(13) 0.15746(11) 0.0494(6) Uani 0.908(4) 1 d . . P C 1
Br1A Br 0.1261(18) 0.3545(12) 0.3512(11) 0.051(5) Uani 0.092(4) 1 d . . P C 2
N1 N 0.5459(11) 0.4954(8) 0.2403(7) 0.036(2) Uani 1 1 d . . . . .
N2 N 0.2146(12) 0.8765(8) 0.6073(7) 0.042(2) Uani 1 1 d . . . . .
O1 O 0.4466(11) 0.3728(7) 0.3201(6) 0.044(2) Uani 1 1 d . . . . .
O2 O 0.5993(11) 0.6458(7) 0.1832(6) 0.051(2) Uani 1 1 d . . . . .
O3 O 0.1713(12) 0.7204(7) 0.6614(6) 0.052(2) Uani 1 1 d . . . . .
O4 O 0.2859(11) 0.9896(7) 0.5141(6) 0.046(2) Uani 1 1 d . . . . .
S1 S 0.4616(3) 0.7867(2) 0.3707(2) 0.0338(7) Uani 1 1 d . . . . .
S2 S 0.3743(3) 0.5866(2) 0.47619(19) 0.0307(7) Uani 1 1 d . . . . .
C29 C 0.627(2) 0.9011(14) 0.7777(11) 0.073(4) Uani 1 1 d . . . . .
H29A H 0.6257 0.8191 0.7638 0.087 Uiso 1 1 calc R U . . .
H29B H 0.5163 0.9157 0.7955 0.087 Uiso 1 1 calc R U . . .
Cl1 Cl 0.6711(5) 0.9334(4) 0.6720(3) 0.0768(12) Uani 1 1 d . . . . .
Cl2 Cl 0.7695(7) 0.9826(4) 0.8770(3) 0.0937(15) Uani 1 1 d . . . . .

loop_
_atom_site_aniso_label
_atom_site_aniso_U_11
_atom_site_aniso_U_22
_atom_site_aniso_U_33
_atom_site_aniso_U_23
_atom_site_aniso_U_13
_atom_site_aniso_U_12
C1 0.044(7) 0.018(6) 0.032(6) 0.001(5) -0.016(5) 0.005(5)
C2 0.033(6) 0.028(6) 0.026(5) 0.009(4) -0.003(5) 0.011(5)
C3 0.026(5) 0.023(5) 0.027(5) 0.012(4) 0.007(4) 0.007(4)
C4 0.035(6) 0.032(6) 0.030(6) 0.012(5) -0.001(5) -0.003(5)
C5 0.039(6) 0.034(7) 0.028(6) 0.007(5) 0.010(5) 0.013(5)
C6 0.037(6) 0.021(6) 0.028(6) 0.000(4) -0.002(5) 0.014(5)
C7 0.027(5) 0.017(5) 0.030(6) 0.003(4) -0.001(4) -0.002(4)
C8 0.041(6) 0.017(6) 0.042(7) 0.006(5) -0.003(5) 0.006(5)
C9 0.039(7) 0.025(6) 0.040(7) -0.003(5) 0.005(5) 0.014(5)
C10 0.050(8) 0.062(10) 0.052(9) 0.002(7) 0.008(7) 0.014(7)
C11 0.076(11) 0.052(10) 0.064(10) -0.006(8) 0.019(8) 0.017(8)
C12 0.057(8) 0.021(6) 0.052(8) 0.004(5) 0.004(6) 0.011(6)
C13 0.096(12) 0.055(10) 0.044(9) -0.016(7) 0.025(8) 0.015(9)
C14 0.095(15) 0.17(2) 0.061(13) -0.032(13) 0.000(11) 0.042(15)
C15 0.038(6) 0.038(7) 0.028(6) 0.020(5) 0.001(5) 0.003(5)
C16 0.025(6) 0.036(7) 0.029(6) 0.010(5) -0.006(5) -0.004(5)
C17 0.047(8) 0.065(9) 0.028(6) 0.004(6) -0.006(6) 0.012(7)
C18 0.053(8) 0.065(10) 0.025(6) -0.010(7) -0.003(6) 0.009(7)
C19 0.050(8) 0.055(9) 0.045(8) -0.005(7) -0.001(7) -0.006(7)
C20 0.043(7) 0.031(7) 0.043(7) 0.004(6) 0.001(6) 0.001(5)
C21 0.029(6) 0.022(6) 0.031(6) -0.004(5) -0.004(5) 0.012(5)
C22 0.027(6) 0.025(6) 0.036(6) 0.011(5) -0.001(5) 0.000(5)
C23 0.022(6) 0.037(7) 0.036(6) 0.015(5) -0.007(5) 0.000(5)
C24 0.029(6) 0.038(7) 0.042(7) 0.012(5) 0.002(5) 0.001(5)
C25 0.028(6) 0.046(8) 0.082(10) 0.017(7) 0.009(7) 0.004(6)
C26 0.033(7) 0.043(8) 0.073(10) 0.003(7) -0.004(7) 0.021(6)
C27 0.035(7) 0.038(7) 0.090(11) 0.034(7) -0.014(7) 0.007(6)
C28 0.024(6) 0.034(6) 0.030(6) 0.012(5) 0.002(5) 0.007(5)
Br1 0.0579(10) 0.0534(10) 0.0482(9) 0.0365(7) -0.0049(7) 0.0018(7)
Br1A 0.054(9) 0.041(9) 0.055(10) 0.015(7) 0.015(7) 0.007(6)
N1 0.029(5) 0.040(6) 0.037(5) 0.012(4) -0.001(4) 0.005(4)
N2 0.049(6) 0.031(6) 0.044(6) 0.010(5) 0.007(5) 0.012(5)
O1 0.064(6) 0.040(5) 0.035(4) 0.015(4) 0.008(4) 0.024(4)
O2 0.060(6) 0.046(5) 0.047(5) 0.016(4) 0.020(5) 0.006(4)
O3 0.081(7) 0.042(5) 0.045(5) 0.020(4) 0.029(5) 0.029(5)
O4 0.061(6) 0.030(5) 0.044(5) 0.005(4) 0.015(4) 0.013(4)
S1 0.0364(16) 0.0260(15) 0.0350(16) 0.0079(12) 0.0041(12) 0.0011(12)
S2 0.0416(16) 0.0266(15) 0.0250(14) 0.0082(11) -0.0005(12) 0.0113(12)
C29 0.082(11) 0.066(11) 0.062(10) 0.018(8) 0.001(9) 0.001(9)
Cl1 0.070(3) 0.083(3) 0.072(3) 0.028(2) -0.007(2) 0.001(2)
Cl2 0.126(4) 0.077(3) 0.069(3) 0.019(2) -0.013(3) 0.010(3)

loop_
_atom_type_symbol
_atom_type_description
_atom_type_scat_dispersion_real
_atom_type_scat_dispersion_imag
_atom_type_scat_source
C C 0.0033 0.0016 'International Tables Vol C Tables 4.2.6.8 and 6.1.1.4'
H H 0.0000 0.0000 'International Tables Vol C Tables 4.2.6.8 and 6.1.1.4'
Br Br -0.2901 2.4595 'International Tables Vol C Tables 4.2.6.8 and 6.1.1.4'
Cl Cl 0.1484 0.1585 'International Tables Vol C Tables 4.2.6.8 and 6.1.1.4'
N N 0.0061 0.0033 'International Tables Vol C Tables 4.2.6.8 and 6.1.1.4'
O O 0.0106 0.0060 'International Tables Vol C Tables 4.2.6.8 and 6.1.1.4'
S S 0.1246 0.1234 'International Tables Vol C Tables 4.2.6.8 and 6.1.1.4'

loop_
_geom_angle_atom_site_label_1
_geom_angle_atom_site_label_2
_geom_angle_atom_site_label_3
_geom_angle
O1 C1 N1 125.7(11)
O1 C1 C2 125.8(11)
N1 C1 C2 108.4(9)
C1 C2 C22 110.5(8)
C1 C2 C3 105.7(9)
C22 C2 C3 109.9(8)
C1 C2 S2 102.1(6)
C22 C2 S2 110.5(7)
C3 C2 S2 117.6(7)
C4 C3 C2 102.7(8)
C4 C3 C15 110.4(8)
C2 C3 C15 107.6(8)
C4 C3 S1 104.1(6)
C2 C3 S1 120.2(7)
C15 C3 S1 111.2(7)
O2 C4 N1 124.3(11)
O2 C4 C3 127.2(10)
N1 C4 C3 108.5(9)
O3 C5 N2 125.3(10)
O3 C5 C6 128.4(10)
N2 C5 C6 106.2(9)
C7 C6 C5 108.2(9)
C7 C6 S2 125.8(9)
C5 C6 S2 125.9(8)
C6 C7 C8 109.2(10)
C6 C7 S1 126.5(8)
C8 C7 S1 124.3(8)
O4 C8 N2 124.3(10)
O4 C8 C7 130.2(11)
N2 C8 C7 105.5(9)
N1 C9 C10 111.3(10)
N1 C9 H9A 109.4
C10 C9 H9A 109.4
N1 C9 H9B 109.4
C10 C9 H9B 109.4
H9A C9 H9B 108.0
C11 C10 C9 123.3(14)
C11 C10 H10 118.3
C9 C10 H10 118.3
C10 C11 H11A 120.0
C10 C11 H11B 120.0
H11A C11 H11B 120.0
N2 C12 C13 114.6(11)
N2 C12 H12A 108.6
C13 C12 H12A 108.6
N2 C12 H12B 108.6
C13 C12 H12B 108.6
H12A C12 H12B 107.6
C14 C13 C12 125.6(19)
C14 C13 H13 117.2
C12 C13 H13 117.2
C13 C14 H14A 120.0
C13 C14 H14B 120.0
H14A C14 H14B 120.0
C28 C15 C16 108.6(9)
C28 C15 C3 103.4(8)
C16 C15 C3 107.3(8)
C28 C15 Br1 113.4(7)
C16 C15 Br1 112.1(7)
C3 C15 Br1 111.4(7)
C28 C15 H15 112.3
C16 C15 H15 112.3
C3 C15 H15 112.3
C21 C16 C17 118.1(11)
C21 C16 C15 113.7(9)
C17 C16 C15 128.0(11)
C18 C17 C16 121.3(13)
C18 C17 H17 119.4
C16 C17 H17 119.4
C17 C18 C19 119.0(12)
C17 C18 H18 120.5
C19 C18 H18 120.5
C20 C19 C18 120.2(13)
C20 C19 H19 119.9
C18 C19 H19 119.9
C21 C20 C19 119.4(12)
C21 C20 H20 120.3
C19 C20 H20 120.3
C20 C21 C16 121.9(10)
C20 C21 C22 124.7(10)
C16 C21 C22 113.4(9)
C23 C22 C21 109.5(8)
C23 C22 C2 105.7(8)
C21 C22 C2 105.6(9)
C23 C22 Br1A 126.7(9)
C21 C22 Br1A 103.2(8)
C2 C22 Br1A 104.5(8)
C23 C22 H22 111.9
C21 C22 H22 111.9
C2 C22 H22 111.9
C28 C23 C24 119.6(10)
C28 C23 C22 114.4(10)
C24 C23 C22 125.9(10)
C23 C24 C25 121.2(11)
C23 C24 H24 119.4
C25 C24 H24 119.4
C26 C25 C24 117.2(13)
C26 C25 H25 121.4
C24 C25 H25 121.4
C27 C26 C25 122.6(11)
C27 C26 H26 118.7
C25 C26 H26 118.7
C26 C27 C28 119.0(12)
C26 C27 H27 120.5
C28 C27 H27 120.5
C23 C28 C27 120.4(11)
C23 C28 C15 112.9(9)
C27 C28 C15 126.5(10)
C1 N1 C4 114.7(9)
C1 N1 C9 122.5(10)
C4 N1 C9 122.8(10)
C5 N2 C8 110.8(9)
C5 N2 C12 124.1(10)
C8 N2 C12 125.0(10)
C7 S1 C3 100.8(5)
C6 S2 C2 100.8(5)
Cl1 C29 Cl2 112.4(9)
Cl1 C29 H29A 109.1
Cl2 C29 H29A 109.1
Cl1 C29 H29B 109.1
Cl2 C29 H29B 109.1
H29A C29 H29B 107.9

loop_
_geom_bond_atom_site_label_1
_geom_bond_atom_site_label_2
_geom_bond_distance
C1 O1 1.194(12)
C1 N1 1.371(15)
C1 C2 1.518(15)
C2 C22 1.552(14)
C2 C3 1.579(14)
C2 S2 1.853(10)
C3 C4 1.545(15)
C3 C15 1.602(14)
C3 S1 1.823(10)
C4 O2 1.198(13)
C4 N1 1.396(14)
C5 O3 1.249(13)
C5 N2 1.374(14)
C5 C6 1.480(15)
C6 C7 1.325(15)
C6 S2 1.722(10)
C7 C8 1.475(15)
C7 S1 1.723(11)
C8 O4 1.208(13)
C8 N2 1.385(15)
C9 N1 1.452(14)
C9 C10 1.528(17)
C9 H9A 0.9800
C9 H9B 0.9800
C10 C11 1.31(2)
C10 H10 0.9400
C11 H11A 0.9400
C11 H11B 0.9400
C12 N2 1.457(15)
C12 C13 1.490(19)
C12 H12A 0.9800
C12 H12B 0.9800
C13 C14 1.29(3)
C13 H13 0.9400
C14 H14A 0.9400
C14 H14B 0.9400
C15 C28 1.522(15)
C15 C16 1.523(15)
C15 Br1 1.915(11)
C15 H15 0.9900
C16 C21 1.378(15)
C16 C17 1.389(16)
C17 C18 1.363(18)
C17 H17 0.9400
C18 C19 1.40(2)
C18 H18 0.9400
C19 C20 1.372(18)
C19 H19 0.9400
C20 C21 1.365(15)
C20 H20 0.9400
C21 C22 1.521(14)
C22 C23 1.489(15)
C22 Br1A 1.868(18)
C22 H22 0.9900
C23 C28 1.386(15)
C23 C24 1.388(16)
C24 C25 1.407(17)
C24 H24 0.9400
C25 C26 1.40(2)
C25 H25 0.9400
C26 C27 1.371(19)
C26 H26 0.9400
C27 C28 1.399(16)
C27 H27 0.9400
C29 Cl1 1.746(16)
C29 Cl2 1.748(16)
C29 H29A 0.9800
C29 H29B 0.9800

loop_
_geom_torsion_atom_site_label_1
_geom_torsion_atom_site_label_2
_geom_torsion_atom_site_label_3
_geom_torsion_atom_site_label_4
_geom_torsion
O1 C1 C2 C22 -60.0(14)
N1 C1 C2 C22 119.1(9)
O1 C1 C2 C3 -178.9(10)
N1 C1 C2 C3 0.2(11)
O1 C1 C2 S2 57.5(12)
N1 C1 C2 S2 -123.4(8)
C1 C2 C3 C4 -1.1(10)
C22 C2 C3 C4 -120.3(9)
S2 C2 C3 C4 112.1(8)
C1 C2 C3 C15 115.5(8)
C22 C2 C3 C15 -3.7(11)
S2 C2 C3 C15 -131.3(7)
C1 C2 C3 S1 -115.9(8)
C22 C2 C3 S1 124.8(8)
S2 C2 C3 S1 -2.8(11)
C2 C3 C4 O2 -177.6(11)
C15 C3 C4 O2 67.9(14)
S1 C3 C4 O2 -51.6(13)
C2 C3 C4 N1 1.6(10)
C15 C3 C4 N1 -112.9(9)
S1 C3 C4 N1 127.7(7)
O3 C5 C6 C7 178.4(12)
N2 C5 C6 C7 -0.7(12)
O3 C5 C6 S2 -1.5(18)
N2 C5 C6 S2 179.5(8)
C5 C6 C7 C8 -0.4(12)
S2 C6 C7 C8 179.4(8)
C5 C6 C7 S1 179.0(8)
S2 C6 C7 S1 -1.2(15)
C6 C7 C8 O4 -178.1(12)
S1 C7 C8 O4 2.5(18)
C6 C7 C8 N2 1.4(12)
S1 C7 C8 N2 -178.1(8)
N1 C9 C10 C11 -130.1(14)
N2 C12 C13 C14 -112.3(19)
C4 C3 C15 C28 171.9(8)
C2 C3 C15 C28 60.6(10)
S1 C3 C15 C28 -73.0(9)
C4 C3 C15 C16 57.2(10)
C2 C3 C15 C16 -54.2(10)
S1 C3 C15 C16 172.2(7)
C4 C3 C15 Br1 -65.9(9)
C2 C3 C15 Br1 -177.2(6)
S1 C3 C15 Br1 49.2(8)
C28 C15 C16 C21 -52.6(11)
C3 C15 C16 C21 58.7(11)
Br1 C15 C16 C21 -178.7(8)
C28 C15 C16 C17 132.8(12)
C3 C15 C16 C17 -116.0(12)
Br1 C15 C16 C17 6.6(14)
C21 C16 C17 C18 3.3(17)
C15 C16 C17 C18 177.8(11)
C16 C17 C18 C19 -0.8(19)
C17 C18 C19 C20 -1(2)
C18 C19 C20 C21 -0.1(19)
C19 C20 C21 C16 2.8(17)
C19 C20 C21 C22 -177.8(11)
C17 C16 C21 C20 -4.4(16)
C15 C16 C21 C20 -179.6(10)
C17 C16 C21 C22 176.1(10)
C15 C16 C21 C22 0.9(13)
C20 C21 C22 C23 -127.9(11)
C16 C21 C22 C23 51.6(12)
C20 C21 C22 C2 118.7(11)
C16 C21 C22 C2 -61.8(11)
C20 C21 C22 Br1A 9.3(13)
C16 C21 C22 Br1A -171.2(9)
C1 C2 C22 C23 -172.0(9)
C3 C2 C22 C23 -55.7(10)
S2 C2 C22 C23 75.7(9)
C1 C2 C22 C21 -55.9(11)
C3 C2 C22 C21 60.3(10)
S2 C2 C22 C21 -168.2(7)
C1 C2 C22 Br1A 52.5(11)
C3 C2 C22 Br1A 168.8(8)
S2 C2 C22 Br1A -59.8(9)
C21 C22 C23 C28 -51.9(12)
C2 C22 C23 C28 61.4(11)
Br1A C22 C23 C28 -176.3(10)
C21 C22 C23 C24 131.4(11)
C2 C22 C23 C24 -115.3(11)
Br1A C22 C23 C24 7.0(16)
C28 C23 C24 C25 -0.4(16)
C22 C23 C24 C25 176.1(11)
C23 C24 C25 C26 -0.9(18)
C24 C25 C26 C27 1.1(19)
C25 C26 C27 C28 0.0(19)
C24 C23 C28 C27 1.5(15)
C22 C23 C28 C27 -175.4(10)
C24 C23 C28 C15 176.6(9)
C22 C23 C28 C15 -0.3(12)
C26 C27 C28 C23 -1.3(17)
C26 C27 C28 C15 -175.7(10)
C16 C15 C28 C23 52.4(11)
C3 C15 C28 C23 -61.4(11)
Br1 C15 C28 C23 177.7(7)
C16 C15 C28 C27 -132.9(11)
C3 C15 C28 C27 113.3(11)
Br1 C15 C28 C27 -7.6(14)
O1 C1 N1 C4 180.0(10)
C2 C1 N1 C4 0.9(12)
O1 C1 N1 C9 -1.6(16)
C2 C1 N1 C9 179.4(8)
O2 C4 N1 C1 177.6(10)
C3 C4 N1 C1 -1.7(12)
O2 C4 N1 C9 -0.8(17)
C3 C4 N1 C9 179.9(9)
C10 C9 N1 C1 79.6(14)
C10 C9 N1 C4 -102.1(12)
O3 C5 N2 C8 -177.5(11)
C6 C5 N2 C8 1.6(12)
O3 C5 N2 C12 0.7(19)
C6 C5 N2 C12 179.8(10)
O4 C8 N2 C5 177.7(11)
C7 C8 N2 C5 -1.8(12)
O4 C8 N2 C12 -0.5(18)
C7 C8 N2 C12 180.0(10)
C13 C12 N2 C5 97.1(15)
C13 C12 N2 C8 -84.9(16)
C6 C7 S1 C3 41.6(10)
C8 C7 S1 C3 -139.0(9)
C4 C3 S1 C7 -149.8(7)
C2 C3 S1 C7 -35.7(8)
C15 C3 S1 C7 91.2(7)
C7 C6 S2 C2 -41.3(11)
C5 C6 S2 C2 138.5(9)
C1 C2 S2 C6 154.6(7)
C22 C2 S2 C6 -87.9(8)
C3 C2 S2 C6 39.5(9)
